data_7719995
loop_
_publ_author_name
'Katuwana Arachchige, Ashanthi Kumari'
'Lottes, Brett'
'Unruh, Daniel K.'
'Greer, Samuel M.'
'Stein, Benjamin William'
'Carter, Korey Prescott'

_publ_section_title
;
 Combining Coordination and Chelation Moieties to Engineer a New Linker
 for Lanthanide Coordination Chemistry
;
_journal_name_full 'Dalton Transactions'
_journal_paper_doi 10.1039/D5DT02620B
_journal_year 2026
_chemical_formula_moiety 'C14 H9 Eu N2 O11'
_chemical_formula_sum 'C14 H9 Eu N2 O11'
_chemical_formula_weight 533.19
_space_group_crystal_system triclinic
_space_group_IT_number 2
_space_group_name_Hall '-P 1'
_space_group_name_H-M_alt 'P -1'
_atom_sites_solution_hydrogens mixed
_atom_sites_solution_primary direct
_audit_creation_date 2024-12-04
_audit_creation_method
;FinalCif V144 by Daniel Kratzert, Freiburg 2025, 
https://dkratzert.de/finalcif.html
;
_audit_update_record
;
2025-03-03 deposited with the CCDC.	2025-12-05 downloaded from the CCDC.
;
_cell_angle_alpha 76.894(2)
_cell_angle_beta 81.634(2)
_cell_angle_gamma 72.212(2)
_cell_formula_units_Z 2
_cell_length_a 6.1792(3)
_cell_length_b 8.7940(5)
_cell_length_c 14.8202(7)
_cell_measurement_reflns_used 4117
_cell_measurement_temperature 100.00
_cell_measurement_theta_max 25.26
_cell_measurement_theta_min 2.48
_cell_volume 744.33(7)
_computing_cell_refinement 'SAINT V8.40B (?, 2016)'
_computing_data_reduction 'SAINT V8.40B (?, 2016)'
_computing_molecular_graphics 'Olex2 1.5 (Dolomanov et al., 2009)'
_computing_publication_material 'Olex2 1.5 (Dolomanov et al., 2009)'
_computing_structure_refinement 'XL  (Sheldrick, 2008)'
_computing_structure_solution 'SHELXT 2018/2 (Sheldrick, 2018)'
_diffrn_ambient_temperature 100.00
_diffrn_measured_fraction_theta_full 1.000
_diffrn_measured_fraction_theta_max 0.999
_diffrn_measurement_device_type 'Bruker APEX-II CCD'
_diffrn_measurement_method '\f and \w scans'
_diffrn_radiation_probe x-ray
_diffrn_radiation_type MoK\a
_diffrn_radiation_wavelength 0.71073
_diffrn_reflns_av_R_equivalents 0.0963
_diffrn_reflns_av_unetI/netI 0.0422
_diffrn_reflns_Laue_measured_fraction_full 1.000
_diffrn_reflns_Laue_measured_fraction_max 0.999
_diffrn_reflns_limit_h_max 7
_diffrn_reflns_limit_h_min -7
_diffrn_reflns_limit_k_max 10
_diffrn_reflns_limit_k_min -10
_diffrn_reflns_limit_l_max 17
_diffrn_reflns_limit_l_min -17
_diffrn_reflns_number 25600
_diffrn_reflns_point_group_measured_fraction_full 1.000
_diffrn_reflns_point_group_measured_fraction_max 0.999
_diffrn_reflns_theta_full 25.242
_diffrn_reflns_theta_max 25.435
_diffrn_reflns_theta_min 2.479
_diffrn_source 'Sealed X-ray tube'
_diffrn_source_type 'Bruker D8 Venture Duo'
_exptl_absorpt_coefficient_mu 4.289
_exptl_absorpt_correction_T_max 0.7340
_exptl_absorpt_correction_T_min 0.6609
_exptl_absorpt_correction_type multi-scan
_exptl_absorpt_process_details
;
SADABS-2016/2 (Bruker,2016/2) was used for absorption correction.
wR2(int) was 0.0977 before and 0.0668 after correction.
The Ratio of minimum to maximum transmission is 0.9004.
The \l/2 correction factor is Not present.
;
_exptl_crystal_colour 'clear light colourless'
_exptl_crystal_colour_lustre clear
_exptl_crystal_colour_modifier light
_exptl_crystal_colour_primary colourless
_exptl_crystal_density_diffrn 2.379
_exptl_crystal_description irregular
_exptl_crystal_F_000 516
_exptl_crystal_preparation Luminescent
_exptl_crystal_recrystallization_method ' slow evaporation'
_exptl_crystal_size_max 0.139
_exptl_crystal_size_mid 0.067
_exptl_crystal_size_min 0.0134
_refine_diff_density_max 0.680
_refine_diff_density_min -0.794
_refine_diff_density_rms 0.148
_refine_ls_extinction_method none
_refine_ls_goodness_of_fit_ref 1.065
_refine_ls_hydrogen_treatment mixed
_refine_ls_matrix_type full
_refine_ls_number_parameters 274
_refine_ls_number_reflns 2759
_refine_ls_number_restraints 0
_refine_ls_restrained_S_all 1.065
_refine_ls_R_factor_all 0.0330
_refine_ls_R_factor_gt 0.0258
_refine_ls_shift/su_max 0.000
_refine_ls_shift/su_mean 0.000
_refine_ls_structure_factor_coef Fsqd
_refine_ls_weighting_details 'w=1/[\s^2^(Fo^2^)+(0.0140P)^2^+2.1650P] where P=(Fo^2^+2Fc^2^)/3'
_refine_ls_weighting_scheme calc
_refine_ls_wR_factor_gt 0.0516
_refine_ls_wR_factor_ref 0.0548
_reflns_Friedel_coverage 0.000
_reflns_number_gt 2459
_reflns_number_total 2759
_reflns_threshold_expression 'I > 2\s(I)'
_cod_data_source_file d5dt02620b2.cif
_cod_data_source_block Complex_3_Eu
_cod_database_code 7719995
_olex2_refinement_description
;
1. Fixed Uiso
 At 1.2 times of:
  All C(H) groups, All N(H) groups
 At 1.5 times of:
  All O(H) groups
2.a Aromatic/amide H refined with riding coordinates:
 N2(H2), C5(H5), C6(H6)
2.b Idealised tetrahedral OH refined as rotating group:
 O10(H9)
;
_olex2_submission_special_instructions 'No special instructions were received'
_shelx_shelxl_version_number 2018/3
_shelx_space_group_comment
;
The symmetry employed for this shelxl refinement is uniquely defined
by the following loop, which should always be used as a source of
symmetry information in preference to the above space-group names.
They are only intended as comments.
;
_shelx_estimated_absorpt_t_min 0.587
_shelx_estimated_absorpt_t_max 0.945

loop_
_space_group_symop_operation_xyz
'x, y, z'
'-x, -y, -z'

loop_
_atom_site_label
_atom_site_type_symbol
_atom_site_fract_x
_atom_site_fract_y
_atom_site_fract_z
_atom_site_U_iso_or_equiv
_atom_site_adp_type
_atom_site_occupancy
_atom_site_site_symmetry_order
_atom_site_calc_flag
_atom_site_refinement_flags_posn
_atom_site_refinement_flags_adp
_atom_site_refinement_flags_occupancy
_atom_site_disorder_assembly
_atom_site_disorder_group
Eu1 Eu 0.31402(4) 0.51620(3) 0.25518(2) 0.00872(8) Uani 1 1 d . . . . .
O6 O 1.3078(5) 0.4992(4) 0.0954(2) 0.0112(7) Uani 1 1 d . . . . .
O11 O -0.3657(5) 0.7717(4) 0.7246(2) 0.0127(7) Uani 1 1 d . . . . .
O9 O -0.1493(5) 0.5868(4) 0.5933(2) 0.0113(7) Uani 1 1 d . . . . .
O10 O -0.2446(5) 0.9859(4) 0.7227(2) 0.0146(7) Uani 1 1 d . . . . .
H9 H -0.355607 1.003375 0.762773 0.022 Uiso 1 1 calc R U . . .
O5 O 0.6466(5) 0.7647(4) 0.3940(2) 0.0171(8) Uani 1 1 d . . . . .
O7 O 1.4454(5) 0.0463(4) -0.1505(2) 0.0171(7) Uani 1 1 d . . . . .
O2 O 0.6904(5) 0.3958(4) 0.1984(2) 0.0132(7) Uani 1 1 d . . . . .
O1 O 0.4727(5) 0.5912(4) 0.3657(2) 0.0145(7) Uani 1 1 d . . . . .
O4 O 0.9547(5) 0.4955(4) 0.2286(2) 0.0136(7) Uani 1 1 d . . . . .
O8 O 1.5991(5) 0.2491(4) -0.1596(2) 0.0163(7) Uani 1 1 d . . . . .
O3 O 0.0206(7) 0.7555(5) 0.2815(3) 0.0191(8) Uani 1 1 d . . . . .
N1 N 1.3579(7) 0.3323(5) -0.0061(3) 0.0110(8) Uani 1 1 d . . . . .
N2 N 0.1499(6) 0.6585(5) 0.5058(2) 0.0095(8) Uani 1 1 d . . . . .
H2 H 0.152703 0.589546 0.470659 0.011 Uiso 1 1 calc R U . . .
C1 C 0.4952(7) 0.6937(6) 0.4078(3) 0.0108(10) Uani 1 1 d . . . . .
C9 C 0.3150(7) 0.7363(5) 0.4864(3) 0.0093(9) Uani 1 1 d . . . . .
C4 C 1.2372(7) 0.3979(5) 0.0679(3) 0.0091(9) Uani 1 1 d . . . . .
C13 C -0.0370(8) 0.8092(6) 0.6231(3) 0.0118(10) Uani 1 1 d . . . . .
C8 C 1.4608(8) 0.1696(6) -0.1254(3) 0.0132(10) Uani 1 1 d . . . . .
C3 C 1.0375(7) 0.3452(6) 0.1057(3) 0.0106(10) Uani 1 1 d . . . . .
C5 C 0.9835(8) 0.2346(6) 0.0674(3) 0.0131(10) Uani 1 1 d . . . . .
H5 H 0.851394 0.200540 0.092026 0.016 Uiso 1 1 calc R U . . .
C11 C 0.3134(8) 0.8472(6) 0.5378(3) 0.0150(11) Uani 1 1 d . . . . .
C10 C -0.0208(7) 0.6791(6) 0.5761(3) 0.0098(9) Uani 1 1 d . . . . .
C7 C 1.3049(8) 0.2226(6) -0.0430(3) 0.0127(10) Uani 1 1 d . . . . .
C14 C -0.2299(8) 0.8544(6) 0.6947(3) 0.0110(10) Uani 1 1 d . . . . .
C6 C 1.1195(8) 0.1705(6) -0.0075(3) 0.0143(10) Uani 1 1 d . . . . .
H6 H 1.082130 0.092354 -0.032582 0.017 Uiso 1 1 calc R U . . .
C12 C 0.1330(9) 0.8857(6) 0.6051(3) 0.0168(11) Uani 1 1 d . . . . .
C2 C 0.8853(8) 0.4185(5) 0.1838(3) 0.0121(10) Uani 1 1 d . . . . .
H8 H 0.118(7) 0.965(6) 0.640(3) 0.007(12) Uiso 1 1 d . . . . .
H7 H 0.418(9) 0.902(6) 0.523(3) 0.019(14) Uiso 1 1 d . . . . .
H1 H 1.473(9) 0.361(7) -0.031(4) 0.022(15) Uiso 1 1 d . . . . .
H4 H 0.052(10) 0.830(8) 0.277(4) 0.024(19) Uiso 1 1 d . . . . .
H3 H -0.095(11) 0.763(8) 0.305(5) 0.04(2) Uiso 1 1 d . . . . .

loop_
_atom_site_aniso_label
_atom_site_aniso_U_11
_atom_site_aniso_U_22
_atom_site_aniso_U_33
_atom_site_aniso_U_23
_atom_site_aniso_U_13
_atom_site_aniso_U_12
Eu1 0.00730(12) 0.01194(13) 0.00849(12) -0.00403(9) 0.00329(8) -0.00533(9)
O6 0.0103(16) 0.0167(18) 0.0086(16) -0.0037(14) 0.0008(13) -0.0064(14)
O11 0.0122(16) 0.0132(18) 0.0137(17) -0.0051(14) 0.0048(13) -0.0057(14)
O9 0.0114(16) 0.0151(18) 0.0076(16) -0.0011(13) 0.0036(12) -0.0068(14)
O10 0.0150(18) 0.0141(18) 0.0168(18) -0.0078(14) 0.0075(13) -0.0075(14)
O5 0.0128(17) 0.023(2) 0.0193(18) -0.0091(15) 0.0071(14) -0.0114(15)
O7 0.0202(18) 0.0148(19) 0.0190(18) -0.0065(15) 0.0064(14) -0.0101(15)
O2 0.0070(16) 0.0222(19) 0.0128(17) -0.0093(14) 0.0067(13) -0.0068(14)
O1 0.0144(17) 0.0177(19) 0.0145(17) -0.0089(15) 0.0048(13) -0.0079(14)
O4 0.0081(16) 0.0180(19) 0.0167(17) -0.0086(15) 0.0013(13) -0.0039(14)
O8 0.0185(18) 0.0167(19) 0.0158(18) -0.0049(15) 0.0085(14) -0.0110(15)
O3 0.016(2) 0.015(2) 0.029(2) -0.0097(17) 0.0095(17) -0.0091(17)
N1 0.011(2) 0.015(2) 0.009(2) -0.0024(17) 0.0031(16) -0.0082(18)
N2 0.0102(19) 0.012(2) 0.0094(19) -0.0057(16) 0.0040(15) -0.0067(16)
C1 0.010(2) 0.011(2) 0.008(2) 0.0014(19) 0.0019(18) -0.0014(19)
C9 0.010(2) 0.008(2) 0.008(2) 0.0008(18) 0.0007(17) -0.0015(19)
C4 0.008(2) 0.010(2) 0.008(2) 0.0015(19) -0.0016(17) -0.0025(19)
C13 0.013(2) 0.008(2) 0.013(2) -0.0012(19) 0.0007(19) -0.0027(19)
C8 0.009(2) 0.017(3) 0.012(2) 0.000(2) -0.0015(18) -0.004(2)
C3 0.008(2) 0.012(3) 0.010(2) -0.0007(19) 0.0038(18) -0.0033(19)
C5 0.008(2) 0.019(3) 0.014(2) -0.006(2) 0.0034(18) -0.006(2)
C11 0.011(2) 0.017(3) 0.017(3) 0.000(2) 0.005(2) -0.010(2)
C10 0.010(2) 0.012(2) 0.005(2) 0.0017(18) 0.0005(17) -0.0039(19)
C7 0.016(2) 0.007(2) 0.015(2) -0.0014(19) -0.0012(19) -0.004(2)
C14 0.014(2) 0.011(2) 0.008(2) 0.0027(19) -0.0023(18) -0.005(2)
C6 0.020(3) 0.011(3) 0.017(2) -0.005(2) 0.000(2) -0.009(2)
C12 0.023(3) 0.013(3) 0.018(3) -0.009(2) 0.001(2) -0.007(2)
C2 0.014(2) 0.007(2) 0.014(2) 0.0003(19) -0.0023(19) -0.0013(19)

loop_
_atom_type_symbol
_atom_type_description
_atom_type_scat_dispersion_real
_atom_type_scat_dispersion_imag
_atom_type_scat_source
C C 0.0033 0.0016 'International Tables Vol C Tables 4.2.6.8 and 6.1.1.4'
H H 0.0000 0.0000 'International Tables Vol C Tables 4.2.6.8 and 6.1.1.4'
Eu Eu -0.1578 3.6682 'International Tables Vol C Tables 4.2.6.8 and 6.1.1.4'
N N 0.0061 0.0033 'International Tables Vol C Tables 4.2.6.8 and 6.1.1.4'
O O 0.0106 0.0060 'International Tables Vol C Tables 4.2.6.8 and 6.1.1.4'

loop_
_geom_angle_atom_site_label_1
_geom_angle_atom_site_label_2
_geom_angle_atom_site_label_3
_geom_angle
_geom_angle_site_symmetry_1
_geom_angle_site_symmetry_3
_geom_angle_publ_flag
O6 Eu1 O9 137.88(10) 1_455 2_566 ?
O6 Eu1 H4 107.3(12) 1_455 . ?
O11 Eu1 O6 80.98(10) 2_566 1_455 ?
O11 Eu1 O9 69.43(10) 2_566 2_566 ?
O11 Eu1 H4 151.7(13) 2_566 . ?
O9 Eu1 H4 88.1(13) 2_566 . ?
O2 Eu1 O6 71.89(10) . 1_455 ?
O2 Eu1 O11 72.14(11) . 2_566 ?
O2 Eu1 O9 122.75(11) . 2_566 ?
O2 Eu1 O4 132.39(10) . 1_455 ?
O2 Eu1 O8 80.27(11) . 2_765 ?
O2 Eu1 O3 149.04(13) . . ?
O2 Eu1 H4 136.1(13) . . ?
O1 Eu1 O6 149.07(11) . 1_455 ?
O1 Eu1 O11 114.63(11) . 2_566 ?
O1 Eu1 O9 72.66(11) . 2_566 ?
O1 Eu1 O2 87.19(11) . . ?
O1 Eu1 O4 138.61(11) . 1_455 ?
O1 Eu1 O8 81.99(11) . 2_765 ?
O1 Eu1 O3 79.89(12) . . ?
O1 Eu1 H4 72.2(12) . . ?
O4 Eu1 O6 69.30(10) 1_455 1_455 ?
O4 Eu1 O11 75.49(11) 1_455 2_566 ?
O4 Eu1 O9 74.58(10) 1_455 2_566 ?
O4 Eu1 O8 112.17(11) 1_455 2_765 ?
O4 Eu1 O3 70.06(13) 1_455 . ?
O4 Eu1 H4 82.2(12) 1_455 . ?
O8 Eu1 O6 72.40(11) 2_765 1_455 ?
O8 Eu1 O11 146.43(11) 2_765 2_566 ?
O8 Eu1 O9 143.76(11) 2_765 2_566 ?
O8 Eu1 O3 70.19(13) 2_765 . ?
O8 Eu1 H4 59.2(13) 2_765 . ?
O3 Eu1 O6 106.45(12) . 1_455 ?
O3 Eu1 O11 138.79(13) . 2_566 ?
O3 Eu1 O9 80.02(13) . 2_566 ?
O3 Eu1 H4 13.2(12) . . ?
C4 O6 Eu1 125.9(3) . 1_655 ?
C14 O11 Eu1 131.0(3) . 2_566 ?
C10 O9 Eu1 126.6(3) . 2_566 ?
C14 O10 H9 109.5 . . ?
C2 O2 Eu1 141.2(3) . . ?
C1 O1 Eu1 152.7(3) . . ?
C2 O4 Eu1 136.6(3) . 1_655 ?
C8 O8 Eu1 150.8(3) . 2_765 ?
Eu1 O3 H4 118(5) . . ?
Eu1 O3 H3 129(5) . . ?
H4 O3 H3 110(7) . . ?
C4 N1 H1 118(4) . . ?
C7 N1 C4 124.8(4) . . ?
C7 N1 H1 117(4) . . ?
C9 N2 H2 117.5 . . ?
C9 N2 C10 125.0(4) . . ?
C10 N2 H2 117.5 . . ?
O5 C1 O1 128.6(4) . . ?
O5 C1 C9 115.5(4) . . ?
O1 C1 C9 115.9(4) . . ?
N2 C9 C1 117.7(4) . . ?
N2 C9 C11 119.3(4) . . ?
C11 C9 C1 123.0(4) . . ?
O6 C4 N1 117.8(4) . . ?
O6 C4 C3 126.5(4) . . ?
N1 C4 C3 115.6(4) . . ?
C10 C13 C14 120.2(4) . . ?
C12 C13 C10 119.4(4) . . ?
C12 C13 C14 120.3(4) . . ?
O7 C8 C7 117.2(4) . . ?
O8 C8 O7 126.4(4) . . ?
O8 C8 C7 116.4(4) . . ?
C4 C3 C2 119.5(4) . . ?
C5 C3 C4 119.3(4) . . ?
C5 C3 C2 121.1(4) . . ?
C3 C5 H5 119.3 . . ?
C3 C5 C6 121.4(4) . . ?
C6 C5 H5 119.3 . . ?
C9 C11 C12 118.9(4) . . ?
C9 C11 H7 119(3) . . ?
C12 C11 H7 121(3) . . ?
O9 C10 N2 118.8(4) . . ?
O9 C10 C13 126.0(4) . . ?
N2 C10 C13 115.2(4) . . ?
N1 C7 C8 115.4(4) . . ?
N1 C7 C6 120.2(4) . . ?
C6 C7 C8 124.4(4) . . ?
O11 C14 O10 122.7(4) . . ?
O11 C14 C13 122.6(4) . . ?
O10 C14 C13 114.7(4) . . ?
C5 C6 H6 120.7 . . ?
C7 C6 C5 118.6(4) . . ?
C7 C6 H6 120.7 . . ?
C13 C12 C11 121.4(5) . . ?
C13 C12 H8 116(3) . . ?
C11 C12 H8 123(3) . . ?
O2 C2 C3 115.5(4) . . ?
O4 C2 O2 124.3(4) . . ?
O4 C2 C3 120.2(4) . . ?

loop_
_geom_bond_atom_site_label_1
_geom_bond_atom_site_label_2
_geom_bond_distance
_geom_bond_site_symmetry_2
_geom_bond_publ_flag
Eu1 O6 2.413(3) 1_455 ?
Eu1 O11 2.407(3) 2_566 ?
Eu1 O9 2.423(3) 2_566 ?
Eu1 O2 2.359(3) . ?
Eu1 O1 2.330(3) . ?
Eu1 O4 2.378(3) 1_455 ?
Eu1 O8 2.384(3) 2_765 ?
Eu1 O3 2.388(4) . ?
Eu1 H4 2.81(6) . ?
O6 C4 1.266(5) . ?
O11 C14 1.244(5) . ?
O9 C10 1.264(5) . ?
O10 H9 0.8400 . ?
O10 C14 1.289(5) . ?
O5 C1 1.245(5) . ?
O7 C8 1.256(6) . ?
O2 C2 1.261(5) . ?
O1 C1 1.257(5) . ?
O4 C2 1.243(5) . ?
O8 C8 1.247(6) . ?
O3 H4 0.73(6) . ?
O3 H3 0.74(7) . ?
N1 C4 1.369(6) . ?
N1 C7 1.350(6) . ?
N1 H1 0.84(5) . ?
N2 H2 0.8800 . ?
N2 C9 1.357(6) . ?
N2 C10 1.370(6) . ?
C1 C9 1.517(6) . ?
C9 C11 1.364(7) . ?
C4 C3 1.443(6) . ?
C13 C10 1.440(6) . ?
C13 C14 1.497(6) . ?
C13 C12 1.377(7) . ?
C8 C7 1.509(6) . ?
C3 C5 1.372(6) . ?
C3 C2 1.514(6) . ?
C5 H5 0.9500 . ?
C5 C6 1.406(6) . ?
C11 C12 1.397(7) . ?
C11 H7 0.89(5) . ?
C7 C6 1.355(6) . ?
C6 H6 0.9500 . ?
C12 H8 0.93(5) . ?

loop_
_geom_torsion_atom_site_label_1
_geom_torsion_atom_site_label_2
_geom_torsion_atom_site_label_3
_geom_torsion_atom_site_label_4
_geom_torsion
_geom_torsion_site_symmetry_1
_geom_torsion_site_symmetry_2
_geom_torsion_site_symmetry_3
_geom_torsion_site_symmetry_4
_geom_torsion_publ_flag
Eu1 O6 C4 N1 -140.1(3) 1_655 . . . ?
Eu1 O6 C4 C3 41.0(6) 1_655 . . . ?
Eu1 O11 C14 O10 -149.4(3) 2_566 . . . ?
Eu1 O11 C14 C13 30.8(6) 2_566 . . . ?
Eu1 O9 C10 N2 144.7(3) 2_566 . . . ?
Eu1 O9 C10 C13 -36.1(6) 2_566 . . . ?
Eu1 O2 C2 O4 28.1(8) . . . . ?
Eu1 O2 C2 C3 -151.6(3) . . . . ?
Eu1 O1 C1 O5 -98.5(7) . . . . ?
Eu1 O1 C1 C9 81.8(7) . . . . ?
Eu1 O4 C2 O2 161.1(3) 1_655 . . . ?
Eu1 O4 C2 C3 -19.2(7) 1_655 . . . ?
Eu1 O8 C8 O7 104.0(7) 2_765 . . . ?
Eu1 O8 C8 C7 -79.2(7) 2_765 . . . ?
O6 C4 C3 C5 179.7(4) . . . . ?
O6 C4 C3 C2 2.5(7) . . . . ?
O5 C1 C9 N2 -178.2(4) . . . . ?
O5 C1 C9 C11 1.4(7) . . . . ?
O7 C8 C7 N1 166.6(4) . . . . ?
O7 C8 C7 C6 -15.0(7) . . . . ?
O1 C1 C9 N2 1.6(6) . . . . ?
O1 C1 C9 C11 -178.9(4) . . . . ?
O8 C8 C7 N1 -10.5(6) . . . . ?
O8 C8 C7 C6 167.8(5) . . . . ?
N1 C4 C3 C5 0.8(6) . . . . ?
N1 C4 C3 C2 -176.4(4) . . . . ?
N1 C7 C6 C5 0.8(7) . . . . ?
N2 C9 C11 C12 -4.2(7) . . . . ?
C1 C9 C11 C12 176.2(4) . . . . ?
C9 N2 C10 O9 -172.5(4) . . . . ?
C9 N2 C10 C13 8.3(6) . . . . ?
C9 C11 C12 C13 2.8(7) . . . . ?
C4 N1 C7 C8 179.0(4) . . . . ?
C4 N1 C7 C6 0.6(7) . . . . ?
C4 C3 C5 C6 0.5(7) . . . . ?
C4 C3 C2 O2 164.2(4) . . . . ?
C4 C3 C2 O4 -15.5(6) . . . . ?
C8 C7 C6 C5 -177.5(4) . . . . ?
C3 C5 C6 C7 -1.3(7) . . . . ?
C5 C3 C2 O2 -12.9(6) . . . . ?
C5 C3 C2 O4 167.3(4) . . . . ?
C10 N2 C9 C1 177.9(4) . . . . ?
C10 N2 C9 C11 -1.6(7) . . . . ?
C10 C13 C14 O11 8.9(7) . . . . ?
C10 C13 C14 O10 -170.9(4) . . . . ?
C10 C13 C12 C11 4.2(7) . . . . ?
C7 N1 C4 O6 179.6(4) . . . . ?
C7 N1 C4 C3 -1.4(6) . . . . ?
C14 C13 C10 O9 -5.1(7) . . . . ?
C14 C13 C10 N2 174.1(4) . . . . ?
C14 C13 C12 C11 -179.2(4) . . . . ?
C12 C13 C10 O9 171.5(5) . . . . ?
C12 C13 C10 N2 -9.3(6) . . . . ?
C12 C13 C14 O11 -167.6(5) . . . . ?
C12 C13 C14 O10 12.5(6) . . . . ?
C2 C3 C5 C6 177.6(4) . . . . ?
